data_4311822
loop_
_publ_author_name
'YongBok Go'
'Xiqu Wang'
'Ekaterina V. Anokhina'
'Allan J. Jacobson'

_publ_contact_author_address
;Department of Chemistry
University of Houston
Houston, TX 77204-5003
;
_publ_contact_author_email ajjcob@uh.edu
_publ_contact_author_fax 713-743-2787
_publ_contact_author_name 'Allan J. Jacobson'
_publ_contact_author_phone 713-743-2785
_publ_section_title
;
 A Chain of Changes: Influence of Noncovalent Interactions on the
 One-Dimensional Structures of Nickel(II) Dicarboxylate Coordination
 Polymers with Chelating Aromatic Amine Ligands
;
_journal_name_full 'Inorganic Chemistry'
_journal_page_first 5360
_journal_page_last 5367
_journal_paper_doi 10.1021/ic049341u
_journal_volume 43
_journal_year 2004
_chemical_formula_sum 'C24 H17 N2 Ni O7'
_chemical_formula_weight 504.11
_chemical_name_systematic
;
 ?
;
_space_group_IT_number 2
_symmetry_space_group_name_Hall '-P 1'
_symmetry_space_group_name_H-M 'P -1'
_atom_sites_solution_hydrogens geom
_atom_sites_solution_primary direct
_atom_sites_solution_secondary difmap
_audit_creation_method SHELXL-97
_cell_angle_alpha 76.685(2)
_cell_angle_beta 65.309(2)
_cell_angle_gamma 85.612(2)
_cell_formula_units_Z 2
_cell_length_a 9.7682(12)
_cell_length_b 10.6490(13)
_cell_length_c 11.2468(14)
_cell_measurement_temperature 293(2)
_cell_volume 1034.1(2)
_computing_structure_refinement 'SHELXL-97 (Sheldrick, 1997)'
_diffrn_ambient_temperature 293(2)
_diffrn_measured_fraction_theta_full 0.877
_diffrn_measured_fraction_theta_max 0.877
_diffrn_measurement_device_type 'SIEMENS SMART/CCD'
_diffrn_measurement_method 'narrow frame'
_diffrn_radiation_monochromator graphite
_diffrn_radiation_source 'fine-focus sealed tube'
_diffrn_radiation_type MoK\a
_diffrn_radiation_wavelength 0.71073
_diffrn_reflns_av_R_equivalents 0.0407
_diffrn_reflns_av_sigmaI/netI 0.0312
_diffrn_reflns_limit_h_max 12
_diffrn_reflns_limit_h_min -12
_diffrn_reflns_limit_k_max 13
_diffrn_reflns_limit_k_min -13
_diffrn_reflns_limit_l_max 14
_diffrn_reflns_limit_l_min -12
_diffrn_reflns_number 6443
_diffrn_reflns_theta_full 28.31
_diffrn_reflns_theta_max 28.31
_diffrn_reflns_theta_min 1.97
_exptl_absorpt_coefficient_mu 0.991
_exptl_absorpt_correction_T_max 'Tmin/Tmax ratio 0.7552'
_exptl_absorpt_correction_T_min 'Tmin/Tmax ratio 0.7552'
_exptl_absorpt_correction_type multi-scan
_exptl_absorpt_process_details SADABS
_exptl_crystal_colour green
_exptl_crystal_density_diffrn 1.619
_exptl_crystal_density_method 'not measured'
_exptl_crystal_description polyhedra
_exptl_crystal_F_000 518
_exptl_crystal_size_max 0.275
_exptl_crystal_size_mid 0.225
_exptl_crystal_size_min 0.200
_refine_diff_density_max 0.392
_refine_diff_density_min -0.466
_refine_diff_density_rms 0.053
_refine_ls_extinction_coef 0.0011(8)
_refine_ls_extinction_expression Fc^*^=kFc[1+0.001xFc^2^\l^3^/sin(2\q)]^-1/4^
_refine_ls_extinction_method SHELXL
_refine_ls_goodness_of_fit_ref 1.039
_refine_ls_hydrogen_treatment mixed
_refine_ls_matrix_type full
_refine_ls_number_parameters 320
_refine_ls_number_reflns 4497
_refine_ls_number_restraints 0
_refine_ls_restrained_S_all 1.039
_refine_ls_R_factor_all 0.0349
_refine_ls_R_factor_gt 0.0306
_refine_ls_shift/su_max 0.001
_refine_ls_shift/su_mean 0.000
_refine_ls_structure_factor_coef Fsqd
_refine_ls_weighting_details 'calc w=1/[\s^2^(Fo^2^)+(0.0364P)^2^+0.6176P] where P=(Fo^2^+2Fc^2^)/3'
_refine_ls_weighting_scheme calc
_refine_ls_wR_factor_gt 0.0790
_refine_ls_wR_factor_ref 0.0817
_reflns_number_gt 4109
_reflns_number_total 4497
_reflns_threshold_expression >2sigma(I)
_cod_data_source_file ic049341usi20040519_043211_5.cif
_cod_data_source_block 4
_cod_depositor_comments
;
The following automatic conversions were performed:
'_exptl_absorpt_correction_type' value 'multiscan' changed to 'multi-scan'
according to '/home/saulius/struct/CIF-dictionaries/cif_core.dic'
dictionary named 'cif_core.dic' version 2.4.1 from 2010-06-29.

Automatic conversion script
Id: cif_fix_enum 1527 2010-12-29 10:47:43Z saulius 
;
_cod_database_code 4311822

loop_
_symmetry_equiv_pos_as_xyz
'x, y, z'
'-x, -y, -z'

loop_
_atom_site_label
_atom_site_type_symbol
_atom_site_fract_x
_atom_site_fract_y
_atom_site_fract_z
_atom_site_U_iso_or_equiv
_atom_site_adp_type
_atom_site_occupancy
_atom_site_symmetry_multiplicity
_atom_site_calc_flag
_atom_site_refinement_flags
_atom_site_disorder_assembly
_atom_site_disorder_group
C1 C 0.3495(2) 0.89395(18) 0.28477(18) 0.0269(4) Uani 1 1 d . . .
C2 C 0.42522(19) 0.94953(18) 0.13696(17) 0.0262(3) Uani 1 1 d . . .
C3 C 0.4969(2) 0.86771(18) 0.04946(18) 0.0305(4) Uani 1 1 d . . .
H3 H 0.4946 0.7791 0.0827 0.037 Uiso 1 1 calc R . .
C4 C 0.4283(2) 1.08171(18) 0.08750(18) 0.0303(4) Uani 1 1 d . . .
H4 H 0.3804 1.1364 0.1457 0.036 Uiso 1 1 calc R . .
C5 C 0.1541(2) 1.0025(2) 0.96361(19) 0.0318(4) Uani 1 1 d . . .
H5 H 0.2575 1.0042 0.9394 0.038 Uiso 1 1 calc R . .
C6 C 0.0991(2) 0.97322(17) 0.87704(17) 0.0259(3) Uani 1 1 d . . .
C7 C -0.0558(2) 0.9709(2) 0.91397(19) 0.0309(4) Uani 1 1 d . . .
H7 H -0.0935 0.9514 0.8567 0.037 Uiso 1 1 calc R . .
C8 C 0.2072(2) 0.94189(18) 0.74530(17) 0.0284(4) Uani 1 1 d . . .
C9 C -0.0655(2) 0.8111(2) 0.5355(3) 0.0442(5) Uani 1 1 d . . .
H9 H -0.0480 0.8984 0.4953 0.053 Uiso 1 1 calc R . .
C10 C -0.2057(3) 0.7558(3) 0.5686(3) 0.0600(8) Uani 1 1 d . . .
H10 H -0.2805 0.8064 0.5522 0.072 Uiso 1 1 calc R . .
C11 C -0.2319(3) 0.6274(3) 0.6249(3) 0.0605(8) Uani 1 1 d . . .
H11 H -0.3245 0.5900 0.6460 0.073 Uiso 1 1 calc R . .
C12 C -0.1194(3) 0.5512(3) 0.6512(2) 0.0450(5) Uani 1 1 d . . .
C13 C 0.0163(2) 0.61545(19) 0.61788(18) 0.0300(4) Uani 1 1 d . . .
C14 C -0.1339(3) 0.4149(3) 0.7083(3) 0.0600(8) Uani 1 1 d . . .
H14 H -0.2228 0.3714 0.7291 0.072 Uiso 1 1 calc R . .
C15 C -0.0221(4) 0.3489(3) 0.7321(2) 0.0588(7) Uani 1 1 d . . .
H15 H -0.0354 0.2608 0.7694 0.071 Uiso 1 1 calc R . .
C16 C 0.1170(3) 0.4112(2) 0.7015(2) 0.0434(5) Uani 1 1 d . . .
C17 C 0.1339(2) 0.54466(18) 0.64597(17) 0.0297(4) Uani 1 1 d . . .
C18 C 0.2393(4) 0.3484(2) 0.7223(2) 0.0560(7) Uani 1 1 d . . .
H18 H 0.2336 0.2600 0.7578 0.067 Uiso 1 1 calc R . .
C19 C 0.3667(3) 0.4175(3) 0.6904(2) 0.0522(6) Uani 1 1 d . . .
H19 H 0.4484 0.3765 0.7034 0.063 Uiso 1 1 calc R . .
C20 C 0.3729(2) 0.5497(2) 0.6382(2) 0.0398(5) Uani 1 1 d . . .
H20 H 0.4598 0.5960 0.6179 0.048 Uiso 1 1 calc R . .
C21 C 0.2987(3) 0.5012(2) 0.9935(2) 0.0433(5) Uani 1 1 d . . .
C22 C 0.1446(2) 0.5025(2) 0.99554(19) 0.0366(4) Uani 1 1 d . . .
C23 C 0.0854(3) 0.6136(2) 0.9436(2) 0.0410(5) Uani 1 1 d . . .
H23 H 0.1425 0.6899 0.9059 0.049 Uiso 1 1 calc R . .
C24 C 0.0578(3) 0.3887(2) 1.0523(2) 0.0403(5) Uani 1 1 d . . .
H24 H 0.0964 0.3141 1.0875 0.048 Uiso 1 1 calc R . .
N1 N 0.04319(17) 0.74315(16) 0.55950(16) 0.0295(3) Uani 1 1 d . . .
N2 N 0.26026(17) 0.61286(15) 0.61611(14) 0.0276(3) Uani 1 1 d . . .
O1 O 0.28029(16) 0.96593(13) 0.36557(13) 0.0355(3) Uani 1 1 d . . .
O2 O 0.35982(15) 0.77444(12) 0.32824(12) 0.0300(3) Uani 1 1 d . . .
O1W O 0.46816(17) 0.83881(16) 0.51452(17) 0.0364(3) Uani 1 1 d . . .
O3 O 0.15316(14) 0.88348(14) 0.68948(13) 0.0330(3) Uani 1 1 d . . .
O4 O 0.34308(17) 0.9747(2) 0.70262(16) 0.0541(5) Uani 1 1 d . . .
O5 O 0.3767(2) 0.6106(2) 0.9353(2) 0.0679(5) Uani 1 1 d . . .
O6 O 0.3494(2) 0.4045(2) 1.0421(2) 0.0598(5) Uani 1 1 d . . .
Ni1 Ni 0.25541(2) 0.80385(2) 0.52529(2) 0.02342(8) Uani 1 1 d . . .
H1W H 0.449(3) 0.878(3) 0.571(3) 0.049(8) Uiso 1 1 d . . .
H2W H 0.527(3) 0.885(3) 0.447(3) 0.059(9) Uiso 1 1 d . . .
H5S H 0.479(5) 0.615(5) 0.937(4) 0.139(18) Uiso 1 1 d . . .

loop_
_atom_site_aniso_label
_atom_site_aniso_U_11
_atom_site_aniso_U_22
_atom_site_aniso_U_33
_atom_site_aniso_U_23
_atom_site_aniso_U_13
_atom_site_aniso_U_12
C1 0.0251(8) 0.0282(9) 0.0262(8) -0.0077(7) -0.0091(7) 0.0030(7)
C2 0.0243(8) 0.0287(9) 0.0244(8) -0.0064(7) -0.0088(7) 0.0016(7)
C3 0.0347(10) 0.0250(9) 0.0285(9) -0.0067(7) -0.0099(8) 0.0030(7)
C4 0.0357(10) 0.0268(9) 0.0271(9) -0.0100(7) -0.0106(8) 0.0067(7)
C5 0.0231(8) 0.0416(11) 0.0314(9) -0.0154(8) -0.0080(7) -0.0003(7)
C6 0.0265(8) 0.0255(8) 0.0237(8) -0.0082(7) -0.0067(7) -0.0007(7)
C7 0.0283(9) 0.0404(10) 0.0278(9) -0.0156(8) -0.0109(7) -0.0002(8)
C8 0.0277(9) 0.0306(9) 0.0235(8) -0.0079(7) -0.0060(7) -0.0020(7)
C9 0.0401(11) 0.0507(13) 0.0570(13) -0.0292(11) -0.0286(11) 0.0181(10)
C10 0.0359(12) 0.091(2) 0.0767(18) -0.0480(17) -0.0338(13) 0.0219(13)
C11 0.0299(11) 0.100(2) 0.0633(16) -0.0426(17) -0.0163(11) -0.0076(13)
C12 0.0371(11) 0.0632(15) 0.0372(11) -0.0248(11) -0.0080(9) -0.0142(10)
C13 0.0284(9) 0.0369(10) 0.0259(8) -0.0155(8) -0.0071(7) -0.0029(7)
C14 0.0645(17) 0.0663(17) 0.0440(13) -0.0180(12) -0.0076(12) -0.0386(14)
C15 0.087(2) 0.0391(13) 0.0411(12) -0.0088(10) -0.0135(13) -0.0261(13)
C16 0.0655(15) 0.0300(10) 0.0268(9) -0.0085(8) -0.0094(10) -0.0044(10)
C17 0.0366(10) 0.0282(9) 0.0214(8) -0.0091(7) -0.0072(7) 0.0000(7)
C18 0.092(2) 0.0303(11) 0.0367(12) -0.0075(9) -0.0206(13) 0.0172(12)
C19 0.0620(15) 0.0486(14) 0.0388(12) -0.0087(10) -0.0190(11) 0.0292(12)
C20 0.0333(10) 0.0484(12) 0.0316(10) -0.0073(9) -0.0103(8) 0.0134(9)
C21 0.0416(12) 0.0509(13) 0.0379(11) -0.0221(10) -0.0111(9) 0.0043(10)
C22 0.0395(11) 0.0390(11) 0.0292(9) -0.0136(8) -0.0093(8) 0.0029(9)
C23 0.0476(12) 0.0335(10) 0.0371(11) -0.0063(9) -0.0126(9) -0.0043(9)
C24 0.0490(12) 0.0336(10) 0.0375(11) -0.0094(9) -0.0169(9) 0.0056(9)
N1 0.0261(7) 0.0351(8) 0.0322(8) -0.0168(7) -0.0131(6) 0.0065(6)
N2 0.0263(7) 0.0306(8) 0.0218(7) -0.0064(6) -0.0063(6) 0.0052(6)
O1 0.0420(8) 0.0303(7) 0.0255(6) -0.0086(5) -0.0054(6) 0.0084(6)
O2 0.0339(7) 0.0270(7) 0.0247(6) -0.0054(5) -0.0085(5) 0.0041(5)
O1W 0.0269(7) 0.0439(8) 0.0368(8) -0.0158(7) -0.0074(6) -0.0018(6)
O3 0.0267(6) 0.0433(8) 0.0296(7) -0.0190(6) -0.0064(5) -0.0002(6)
O4 0.0294(8) 0.0911(14) 0.0377(8) -0.0329(9) 0.0035(6) -0.0210(8)
O5 0.0543(11) 0.0695(14) 0.0832(15) -0.0115(11) -0.0328(11) -0.0072(10)
O6 0.0520(10) 0.0601(12) 0.0734(12) -0.0218(10) -0.0303(10) 0.0155(9)
Ni1 0.02230(13) 0.02463(13) 0.02172(12) -0.00730(8) -0.00658(9) 0.00169(8)

loop_
_atom_type_symbol
_atom_type_description
_atom_type_scat_dispersion_real
_atom_type_scat_dispersion_imag
_atom_type_scat_source
C C 0.0033 0.0016 'International Tables Vol C Tables 4.2.6.8 and 6.1.1.4'
N N 0.0061 0.0033 'International Tables Vol C Tables 4.2.6.8 and 6.1.1.4'
O O 0.0106 0.0060 'International Tables Vol C Tables 4.2.6.8 and 6.1.1.4'
Ni Ni 0.3393 1.1124 'International Tables Vol C Tables 4.2.6.8 and 6.1.1.4'
H H 0.0000 0.0000 'International Tables Vol C Tables 4.2.6.8 and 6.1.1.4'

loop_
_geom_angle_atom_site_label_1
_geom_angle_atom_site_label_2
_geom_angle_atom_site_label_3
_geom_angle
_geom_angle_site_symmetry_1
_geom_angle_site_symmetry_3
_geom_angle_publ_flag
O1 C1 O2 120.28(17) . . ?
O1 C1 C2 120.55(16) . . ?
O2 C1 C2 119.12(15) . . ?
O1 C1 Ni1 60.81(10) . . ?
O2 C1 Ni1 59.69(9) . . ?
C2 C1 Ni1 173.31(13) . . ?
C4 C2 C3 120.01(17) . . ?
C4 C2 C1 120.45(16) . . ?
C3 C2 C1 119.51(17) . . ?
C4 C3 C2 120.16(18) 2_675 . ?
C4 C3 H3 119.9 2_675 . ?
C2 C3 H3 119.9 . . ?
C2 C4 C3 119.83(17) . 2_675 ?
C2 C4 H4 120.1 . . ?
C3 C4 H4 120.1 2_675 . ?
C7 C5 C6 120.54(17) 2_577 . ?
C7 C5 H5 119.7 2_577 . ?
C6 C5 H5 119.7 . . ?
C5 C6 C7 119.41(16) . . ?
C5 C6 C8 119.98(16) . . ?
C7 C6 C8 120.60(16) . . ?
C5 C7 C6 120.05(17) 2_577 . ?
C5 C7 H7 120.0 2_577 . ?
C6 C7 H7 120.0 . . ?
O3 C8 O4 125.73(17) . . ?
O3 C8 C6 116.80(16) . . ?
O4 C8 C6 117.46(16) . . ?
N1 C9 C10 122.2(2) . . ?
N1 C9 H9 118.9 . . ?
C10 C9 H9 118.9 . . ?
C11 C10 C9 119.6(2) . . ?
C11 C10 H10 120.2 . . ?
C9 C10 H10 120.2 . . ?
C10 C11 C12 120.2(2) . . ?
C10 C11 H11 119.9 . . ?
C12 C11 H11 119.9 . . ?
C13 C12 C11 116.3(2) . . ?
C13 C12 C14 118.8(2) . . ?
C11 C12 C14 125.0(2) . . ?
N1 C13 C12 123.4(2) . . ?
N1 C13 C17 117.34(17) . . ?
C12 C13 C17 119.3(2) . . ?
C15 C14 C12 121.5(2) . . ?
C15 C14 H14 119.2 . . ?
C12 C14 H14 119.2 . . ?
C14 C15 C16 121.4(2) . . ?
C14 C15 H15 119.3 . . ?
C16 C15 H15 119.3 . . ?
C18 C16 C17 117.1(2) . . ?
C18 C16 C15 124.6(2) . . ?
C17 C16 C15 118.2(2) . . ?
N2 C17 C16 122.65(19) . . ?
N2 C17 C13 116.60(17) . . ?
C16 C17 C13 120.75(19) . . ?
C19 C18 C16 119.8(2) . . ?
C19 C18 H18 120.1 . . ?
C16 C18 H18 120.1 . . ?
C18 C19 C20 119.3(2) . . ?
C18 C19 H19 120.3 . . ?
C20 C19 H19 120.3 . . ?
N2 C20 C19 122.9(2) . . ?
N2 C20 H20 118.6 . . ?
C19 C20 H20 118.6 . . ?
O6 C21 O5 122.1(2) . . ?
O6 C21 C22 122.1(2) . . ?
O5 C21 C22 115.8(2) . . ?
C23 C22 C24 119.3(2) . . ?
C23 C22 C21 122.0(2) . . ?
C24 C22 C21 118.7(2) . . ?
C24 C23 C22 120.4(2) 2_567 . ?
C24 C23 H23 119.8 2_567 . ?
C22 C23 H23 119.8 . . ?
C23 C24 C22 120.3(2) 2_567 . ?
C23 C24 H24 119.9 2_567 . ?
C22 C24 H24 119.9 . . ?
C9 N1 C13 118.30(19) . . ?
C9 N1 Ni1 129.22(16) . . ?
C13 N1 Ni1 112.46(12) . . ?
C20 N2 C17 118.18(18) . . ?
C20 N2 Ni1 128.38(15) . . ?
C17 N2 Ni1 113.22(12) . . ?
C1 O1 Ni1 87.98(11) . . ?
C1 O2 Ni1 89.02(10) . . ?
Ni1 O1W H1W 102(2) . . ?
Ni1 O1W H2W 118(2) . . ?
H1W O1W H2W 105(3) . . ?
C8 O3 Ni1 131.01(12) . . ?
C21 O5 H5S 118(3) . . ?
O3 Ni1 N2 100.70(6) . . ?
O3 Ni1 N1 87.45(6) . . ?
N2 Ni1 N1 80.28(6) . . ?
O3 Ni1 O1W 91.19(6) . . ?
N2 Ni1 O1W 91.01(6) . . ?
N1 Ni1 O1W 170.76(7) . . ?
O3 Ni1 O2 164.25(6) . . ?
N2 Ni1 O2 95.05(5) . . ?
N1 Ni1 O2 95.00(6) . . ?
O1W Ni1 O2 88.78(6) . . ?
O3 Ni1 O1 101.83(6) . . ?
N2 Ni1 O1 157.25(6) . . ?
N1 Ni1 O1 97.58(6) . . ?
O1W Ni1 O1 91.64(6) . . ?
O2 Ni1 O1 62.43(5) . . ?
O3 Ni1 C1 132.96(6) . . ?
N2 Ni1 C1 126.34(6) . . ?
N1 Ni1 C1 98.96(6) . . ?
O1W Ni1 C1 88.65(6) . . ?
O2 Ni1 C1 31.29(6) . . ?
O1 Ni1 C1 31.21(5) . . ?

loop_
_geom_bond_atom_site_label_1
_geom_bond_atom_site_label_2
_geom_bond_distance
_geom_bond_site_symmetry_2
_geom_bond_publ_flag
C1 O1 1.264(2) . ?
C1 O2 1.266(2) . ?
C1 C2 1.499(2) . ?
C1 Ni1 2.4383(18) . ?
C2 C4 1.387(3) . ?
C2 C3 1.394(3) . ?
C3 C4 1.391(3) 2_675 ?
C3 H3 0.9300 . ?
C4 C3 1.391(3) 2_675 ?
C4 H4 0.9300 . ?
C5 C7 1.390(3) 2_577 ?
C5 C6 1.392(3) . ?
C5 H5 0.9300 . ?
C6 C7 1.392(3) . ?
C6 C8 1.513(2) . ?
C7 C5 1.390(3) 2_577 ?
C7 H7 0.9300 . ?
C8 O3 1.252(2) . ?
C8 O4 1.255(2) . ?
C9 N1 1.324(3) . ?
C9 C10 1.399(4) . ?
C9 H9 0.9300 . ?
C10 C11 1.362(5) . ?
C10 H10 0.9300 . ?
C11 C12 1.406(4) . ?
C11 H11 0.9300 . ?
C12 C13 1.404(3) . ?
C12 C14 1.437(4) . ?
C13 N1 1.360(3) . ?
C13 C17 1.432(3) . ?
C14 C15 1.341(4) . ?
C14 H14 0.9300 . ?
C15 C16 1.431(4) . ?
C15 H15 0.9300 . ?
C16 C18 1.402(4) . ?
C16 C17 1.407(3) . ?
C17 N2 1.357(3) . ?
C18 C19 1.365(4) . ?
C18 H18 0.9300 . ?
C19 C20 1.391(3) . ?
C19 H19 0.9300 . ?
C20 N2 1.328(2) . ?
C20 H20 0.9300 . ?
C21 O6 1.222(3) . ?
C21 O5 1.317(3) . ?
C21 C22 1.495(3) . ?
C22 C23 1.391(3) . ?
C22 C24 1.394(3) . ?
C23 C24 1.382(3) 2_567 ?
C23 H23 0.9300 . ?
C24 C23 1.382(3) 2_567 ?
C24 H24 0.9300 . ?
N1 Ni1 2.0707(16) . ?
N2 Ni1 2.0618(16) . ?
O1 Ni1 2.1299(14) . ?
O2 Ni1 2.1053(13) . ?
O1W Ni1 2.0879(15) . ?
O1W H1W 0.79(3) . ?
O1W H2W 0.81(3) . ?
O3 Ni1 2.0439(13) . ?
O5 H5S 1.01(5) . ?
